data_9007452
loop_
_publ_author_name
'Singer, J.'
'Cromer, D. T.'

_publ_section_title
;
 The crystal structure analysis of zirconium sulphate tetrahydrate
 Locality: synthetic
;
_journal_name_full 'Acta Crystallographica'
_journal_page_first 719
_journal_page_last 723
_journal_paper_doi 10.1107/S0365110X59002134
_journal_volume 12
_journal_year 1959
_chemical_formula_sum 'H8 O12 S2 Zr'
_chemical_name_mineral Zircosulphate
_space_group_IT_number 70
_symmetry_space_group_name_Hall 'F 2 2 -1d'
_symmetry_space_group_name_H-M 'F d d d :1'
_cell_angle_alpha 90
_cell_angle_beta 90
_cell_angle_gamma 90
_cell_length_a 25.92
_cell_length_b 11.62
_cell_length_c 5.532
_cell_volume 1666.185
_cell_formula_units_Z 8
_cod_depositor_comments
;
  Z value inserted according to given formula.
  Water oxygen renamed so they are treated as oxygens.
                               Miguel.
;
_exptl_crystal_density_diffrn 2.834
_cod_original_sg_symbol_H-M 'F d d d'
_cod_original_formula_sum 'Zr S2 O12 H8'
_cod_database_code 9007452

loop_
_symmetry_equiv_pos_as_xyz
x,y,z
x,1/2+y,1/2+z
1/2+x,y,1/2+z
1/2+x,1/2+y,z
3/4+x,1/4-y,3/4+z
3/4+x,3/4-y,1/4+z
1/4+x,1/4-y,1/4+z
1/4+x,3/4-y,3/4+z
-x,y,-z
-x,1/2+y,1/2-z
1/2-x,y,1/2-z
1/2-x,1/2+y,-z
1/4-x,3/4+y,3/4+z
1/4-x,1/4+y,1/4+z
3/4-x,3/4+y,1/4+z
3/4-x,1/4+y,3/4+z
x,-y,-z
x,1/2-y,1/2-z
1/2+x,-y,1/2-z
1/2+x,1/2-y,-z
3/4+x,3/4+y,1/4-z
3/4+x,1/4+y,3/4-z
1/4+x,3/4+y,3/4-z
1/4+x,1/4+y,1/4-z
-x,-y,z
-x,1/2-y,1/2+z
1/2-x,-y,1/2+z
1/2-x,1/2-y,z
1/4-x,1/4-y,1/4-z
1/4-x,3/4-y,3/4-z
3/4-x,1/4-y,3/4-z
3/4-x,3/4-y,1/4-z

loop_
_atom_site_label
_atom_site_fract_x
_atom_site_fract_y
_atom_site_fract_z
_atom_site_U_iso_or_equiv
Zr 0.00000 0.00000 0.00000 0.00574
S 0.30650 0.00000 0.00000 0.01116
O1 0.08740 0.22920 0.53750 0.01849
O2 0.02230 0.14860 0.78470 0.02064
O3 0.06590 0.05510 0.21700 0.02204

_database_code_amcsd 0009235
